data_7223583
loop_
_publ_author_name
'Ovsyannikov, A. S.'
'Noamane, M. H.'
'Abidi, R.'
'Ferlay, S.'
'Solovieva, S. E.'
'Antipin, I. S.'
'Konovalov, A. I.'
'Kyritsakas, N.'
'Hosseini, M. W.'

_publ_section_title
;
 Molecular tectonics: dimensionality and geometry control of silver
 coordination networks based on pyrazolyl appended thiacalixarenes
;
_journal_issue 5
_journal_name_full CrystEngComm
_journal_page_first 691
_journal_paper_doi 10.1039/C5CE02310F
_journal_volume 18
_journal_year 2016
_chemical_formula_moiety 'C64 H80 Ag2 N8 S8, 2(F6 Sb), 2(C H Cl3)'
_chemical_formula_sum 'C66 H82 Ag2 Cl6 F12 N8 S8 Sb2'
_chemical_formula_weight 2143.82
_chemical_name_systematic
;

 ?

;
_space_group_IT_number 2
_symmetry_cell_setting triclinic
_symmetry_space_group_name_Hall '-P 1'
_symmetry_space_group_name_H-M 'P -1'
_atom_sites_solution_hydrogens geom
_atom_sites_solution_primary direct
_atom_sites_solution_secondary difmap
_audit_creation_method SHELXL-97
_audit_update_record
;
2015-11-23 deposited with the CCDC.
2015-12-21 downloaded from the CCDC.
;
_cell_angle_alpha 80.5980(10)
_cell_angle_beta 76.5880(10)
_cell_angle_gamma 71.0250(10)
_cell_formula_units_Z 2
_cell_length_a 15.6888(4)
_cell_length_b 17.4322(5)
_cell_length_c 17.6605(5)
_cell_measurement_reflns_used 9054
_cell_measurement_temperature 173(2)
_cell_measurement_theta_max 27.22
_cell_measurement_theta_min 2.37
_cell_volume 4422.6(2)
_computing_cell_refinement 'Bruker SMART'
_computing_data_collection 'Bruker SMART'
_computing_data_reduction 'Bruker SAINT'
_computing_molecular_graphics 'Bruker SHELXTL'
_computing_publication_material 'Bruker SHELXTL'
_computing_structure_refinement 'SHELXL-97 (Sheldrick, 1997)'
_computing_structure_solution 'SHELXS-97 (Sheldrick, 1990)'
_diffrn_ambient_temperature 173(2)
_diffrn_measured_fraction_theta_full 0.995
_diffrn_measured_fraction_theta_max 0.995
_diffrn_measurement_device_type 'CCD area detector'
_diffrn_measurement_method 'phi and omega scans'
_diffrn_radiation_monochromator graphite
_diffrn_radiation_source 'fine-focus sealed tube'
_diffrn_radiation_type MoK\a
_diffrn_radiation_wavelength 0.71073
_diffrn_reflns_av_R_equivalents 0.0365
_diffrn_reflns_av_sigmaI/netI 0.0325
_diffrn_reflns_limit_h_max 22
_diffrn_reflns_limit_h_min -19
_diffrn_reflns_limit_k_max 24
_diffrn_reflns_limit_k_min -22
_diffrn_reflns_limit_l_max 24
_diffrn_reflns_limit_l_min -24
_diffrn_reflns_number 176449
_diffrn_reflns_theta_full 29.13
_diffrn_reflns_theta_max 29.13
_diffrn_reflns_theta_min 1.40
_exptl_absorpt_coefficient_mu 1.477
_exptl_absorpt_correction_T_max 0.9166
_exptl_absorpt_correction_T_min 0.8910
_exptl_absorpt_correction_type multi-scan
_exptl_absorpt_process_details sadabs
_exptl_crystal_colour colorless
_exptl_crystal_density_diffrn 1.610
_exptl_crystal_density_meas ?
_exptl_crystal_density_method 'not measured'
_exptl_crystal_description prism
_exptl_crystal_F_000 2136
_exptl_crystal_size_max 0.08
_exptl_crystal_size_mid 0.06
_exptl_crystal_size_min 0.06
_refine_diff_density_max 1.941
_refine_diff_density_min -1.804
_refine_diff_density_rms 0.170
_refine_ls_extinction_method none
_refine_ls_goodness_of_fit_ref 1.034
_refine_ls_hydrogen_treatment constr
_refine_ls_matrix_type full
_refine_ls_number_parameters 952
_refine_ls_number_reflns 23624
_refine_ls_number_restraints 24
_refine_ls_restrained_S_all 1.037
_refine_ls_R_factor_all 0.0973
_refine_ls_R_factor_gt 0.0646
_refine_ls_shift/su_max 0.001
_refine_ls_shift/su_mean 0.000
_refine_ls_structure_factor_coef Fsqd
_refine_ls_weighting_details 'calc w=1/[\s^2^(Fo^2^)+(0.1255P)^2^+13.6176P] where P=(Fo^2^+2Fc^2^)/3'
_refine_ls_weighting_scheme calc
_refine_ls_wR_factor_gt 0.1905
_refine_ls_wR_factor_ref 0.2215
_reflns_number_gt 16316
_reflns_number_total 23624
_reflns_threshold_expression >2sigma(I)
_cod_data_source_file c5ce02310f1.cif
_cod_data_source_block e2241a
_cod_depositor_comments
;
The following automatic conversions were performed:

'_symmetry_cell_setting' value 'Triclinic' changed to 'triclinic'
according to
/usr/data/users/saulius/crontab/automatic-downloads/rss-feeds/RSC/lib/dictionaries/cif_core.dic
dictionary named 'cif_core.dic' version 2.4.2 from 2011-04-26.

'_exptl_crystal_density_meas' value 'none' was changed to '?' - the
value is perceived as not measured.

Automatic conversion script
Id: cif_fix_values 4268 2015-11-12 08:31:59Z antanas 

 Adding full bibliography for 7223579--7223589.cif.
;
_cod_original_sg_symbol_H-M P-1
_cod_database_code 7223583

loop_
_symmetry_equiv_pos_as_xyz
'x, y, z'
'-x, -y, -z'

loop_
_atom_site_label
_atom_site_type_symbol
_atom_site_fract_x
_atom_site_fract_y
_atom_site_fract_z
_atom_site_U_iso_or_equiv
_atom_site_adp_type
_atom_site_occupancy
_atom_site_symmetry_multiplicity
_atom_site_calc_flag
_atom_site_refinement_flags
_atom_site_disorder_assembly
_atom_site_disorder_group
Ag1 Ag 0.26102(3) 0.35925(3) 1.01562(2) 0.04058(12) Uani 1 1 d . . .
Ag2 Ag 0.27892(3) -0.06822(2) 0.66277(3) 0.03890(12) Uani 1 1 d . . .
S1 S 0.51394(8) 0.22132(9) 0.72789(8) 0.0363(3) Uani 1 1 d . . .
C1 C 0.4142(3) 0.3068(3) 0.7448(3) 0.0317(10) Uani 1 1 d . . .
C2 C 0.3508(3) 0.3145(3) 0.8161(3) 0.0301(10) Uani 1 1 d . . .
C3 C 0.2694(3) 0.3799(3) 0.8184(3) 0.0312(10) Uani 1 1 d . . .
C4 C 0.2574(4) 0.4399(3) 0.7568(3) 0.0342(11) Uani 1 1 d . . .
H4 H 0.2021 0.4839 0.7607 0.041 Uiso 1 1 calc R . .
C5 C 0.3241(4) 0.4376(3) 0.6891(3) 0.0353(11) Uani 1 1 d . . .
C6 C 0.4014(4) 0.3688(3) 0.6844(3) 0.0357(11) Uani 1 1 d . . .
H6 H 0.4470 0.3644 0.6380 0.043 Uiso 1 1 calc R . .
S2 S 0.37288(9) 0.24755(8) 0.90169(7) 0.0329(3) Uani 1 1 d . . .
C7 C 0.4874(4) 0.2481(4) 0.9111(3) 0.0411(13) Uani 1 1 d . . .
H7A H 0.4899 0.2389 0.9675 0.049 Uiso 1 1 calc R . .
H7B H 0.5333 0.2008 0.8860 0.049 Uiso 1 1 calc R . .
C8 C 0.5169(4) 0.3221(4) 0.8780(4) 0.0448(13) Uani 1 1 d . . .
H8A H 0.5199 0.3288 0.8208 0.054 Uiso 1 1 calc R . .
H8B H 0.5798 0.3121 0.8867 0.054 Uiso 1 1 calc R . .
C9 C 0.4562(4) 0.4021(4) 0.9109(3) 0.0437(13) Uani 1 1 d . . .
H9A H 0.4809 0.4470 0.8839 0.052 Uiso 1 1 calc R . .
H9B H 0.3934 0.4142 0.9009 0.052 Uiso 1 1 calc R . .
N1 N 0.4521(3) 0.3979(3) 0.9949(3) 0.0421(11) Uani 1 1 d . . .
N2 N 0.3817(4) 0.3809(3) 1.0474(3) 0.0456(12) Uani 1 1 d . . .
C10 C 0.4064(6) 0.3727(5) 1.1165(4) 0.0605(18) Uani 1 1 d . . .
H10 H 0.3699 0.3605 1.1651 0.073 Uiso 1 1 calc R . .
C11 C 0.4899(6) 0.3837(5) 1.1093(4) 0.066(2) Uani 1 1 d . . .
H11 H 0.5212 0.3816 1.1500 0.079 Uiso 1 1 calc R . .
C12 C 0.5191(5) 0.3985(5) 1.0304(4) 0.0577(17) Uani 1 1 d . . .
H12 H 0.5760 0.4076 1.0054 0.069 Uiso 1 1 calc R . .
C13 C 0.3148(4) 0.5064(4) 0.6215(3) 0.0469(14) Uani 1 1 d . . .
C14 C 0.3444(6) 0.4691(5) 0.5418(4) 0.068(2) Uani 1 1 d . . .
H14A H 0.3422 0.5129 0.4991 0.101 Uiso 1 1 calc R . .
H14B H 0.3025 0.4390 0.5387 0.101 Uiso 1 1 calc R . .
H14C H 0.4071 0.4320 0.5375 0.101 Uiso 1 1 calc R . .
C15 C 0.3788(6) 0.5558(5) 0.6240(5) 0.074(2) Uani 1 1 d . . .
H15A H 0.3740 0.5997 0.5813 0.112 Uiso 1 1 calc R . .
H15B H 0.4423 0.5200 0.6182 0.112 Uiso 1 1 calc R . .
H15C H 0.3611 0.5792 0.6742 0.112 Uiso 1 1 calc R . .
C16 C 0.2156(5) 0.5630(4) 0.6281(4) 0.0590(18) Uani 1 1 d . . .
H16A H 0.2001 0.5944 0.6732 0.088 Uiso 1 1 calc R . .
H16B H 0.1736 0.5302 0.6350 0.088 Uiso 1 1 calc R . .
H16C H 0.2100 0.6003 0.5804 0.088 Uiso 1 1 calc R . .
S3 S 0.17749(8) 0.39275(8) 0.90201(7) 0.0329(3) Uani 1 1 d . . .
C17 C 0.1340(3) 0.3090(3) 0.9045(3) 0.0339(11) Uani 1 1 d . . .
C18 C 0.0820(3) 0.3082(3) 0.8498(3) 0.0331(11) Uani 1 1 d . . .
C19 C 0.0495(4) 0.2416(3) 0.8564(3) 0.0361(11) Uani 1 1 d . . .
C20 C 0.0616(4) 0.1816(4) 0.9197(3) 0.0425(13) Uani 1 1 d . . .
H20 H 0.0372 0.1375 0.9238 0.051 Uiso 1 1 calc R . .
C21 C 0.1075(4) 0.1848(4) 0.9760(3) 0.0426(13) Uani 1 1 d . . .
C22 C 0.1451(4) 0.2487(3) 0.9666(3) 0.0398(12) Uani 1 1 d . . .
H22 H 0.1792 0.2512 1.0037 0.048 Uiso 1 1 calc R . .
S4 S 0.05749(9) 0.39128(8) 0.77683(8) 0.0374(3) Uani 1 1 d . . .
C23 C -0.0626(4) 0.4407(4) 0.8185(5) 0.0552(17) Uani 1 1 d . . .
H23A H -0.0890 0.4846 0.7798 0.066 Uiso 1 1 calc R . .
H23B H -0.0967 0.4002 0.8275 0.066 Uiso 1 1 calc R . .
C24 C -0.0773(5) 0.4768(4) 0.8948(4) 0.0596(19) Uani 1 1 d . . .
H24A H -0.1439 0.4941 0.9170 0.071 Uiso 1 1 calc R . .
H24B H -0.0470 0.4338 0.9324 0.071 Uiso 1 1 calc R . .
C25 C -0.0414(4) 0.5488(4) 0.8877(3) 0.0474(15) Uani 1 1 d . . .
H25A H -0.0492 0.5653 0.9406 0.057 Uiso 1 1 calc R . .
H25B H 0.0251 0.5322 0.8652 0.057 Uiso 1 1 calc R . .
N3 N -0.0879(3) 0.6184(3) 0.8391(3) 0.0384(10) Uani 1 1 d . . .
N4 N -0.1759(3) 0.6621(3) 0.8633(3) 0.0419(11) Uani 1 1 d . . .
C26 C -0.1958(4) 0.7195(4) 0.8039(3) 0.0511(16) Uani 1 1 d . . .
H26 H -0.2535 0.7602 0.8043 0.061 Uiso 1 1 calc R . .
C27 C -0.1227(5) 0.7120(4) 0.7430(4) 0.0581(18) Uani 1 1 d . . .
H27 H -0.1198 0.7446 0.6944 0.070 Uiso 1 1 calc R . .
C28 C -0.0546(5) 0.6470(4) 0.7673(4) 0.0512(15) Uani 1 1 d . . .
H28 H 0.0057 0.6260 0.7382 0.061 Uiso 1 1 calc R . .
C29 C 0.1206(4) 0.1207(4) 1.0471(4) 0.0531(16) Uani 1 1 d D . .
C30 C 0.2244(10) 0.0782(15) 1.0330(17) 0.071(2) Uani 0.33(2) 1 d PD . .
H30A H 0.2368 0.0238 1.0616 0.106 Uiso 0.33(2) 1 calc PR . .
H30B H 0.2551 0.1104 1.0514 0.106 Uiso 0.33(2) 1 calc PR . .
H30C H 0.2477 0.0732 0.9769 0.106 Uiso 0.33(2) 1 calc PR . .
C31 C 0.0655(18) 0.0618(16) 1.0510(16) 0.071(2) Uani 0.33(2) 1 d PD . .
H31A H 0.0742 0.0448 0.9988 0.106 Uiso 0.33(2) 1 calc PR . .
H31B H 0.0002 0.0889 1.0696 0.106 Uiso 0.33(2) 1 calc PR . .
H31C H 0.0868 0.0138 1.0870 0.106 Uiso 0.33(2) 1 calc PR . .
C32 C 0.089(2) 0.1680(14) 1.1207(12) 0.071(2) Uani 0.33(2) 1 d PD . .
H32A H 0.0771 0.1309 1.1672 0.106 Uiso 0.33(2) 1 calc PR . .
H32B H 0.0320 0.2123 1.1160 0.106 Uiso 0.33(2) 1 calc PR . .
H32C H 0.1365 0.1906 1.1254 0.106 Uiso 0.33(2) 1 calc PR . .
S5 S -0.01525(9) 0.22959(9) 0.79036(8) 0.0396(3) Uani 1 1 d . . .
C33 C 0.0701(3) 0.2122(3) 0.7036(3) 0.0323(10) Uani 1 1 d . . .
C34 C 0.1470(3) 0.1413(3) 0.6959(3) 0.0294(10) Uani 1 1 d . . .
C35 C 0.2143(3) 0.1412(3) 0.6280(3) 0.0292(10) Uani 1 1 d . . .
C36 C 0.2011(3) 0.2030(3) 0.5671(3) 0.0298(10) Uani 1 1 d . . .
H36 H 0.2476 0.2000 0.5213 0.036 Uiso 1 1 calc R . .
C37 C 0.1217(3) 0.2690(3) 0.5714(3) 0.0319(10) Uani 1 1 d . . .
C38 C 0.0581(3) 0.2721(3) 0.6411(3) 0.0330(10) Uani 1 1 d . . .
H38 H 0.0039 0.3173 0.6464 0.040 Uiso 1 1 calc R . .
S6 S 0.16029(9) 0.05503(8) 0.76552(8) 0.0364(3) Uani 1 1 d . . .
C39 C 0.0530(4) 0.0281(4) 0.7793(4) 0.0480(14) Uani 1 1 d . . .
H39A H 0.0666 -0.0308 0.7965 0.058 Uiso 1 1 calc R . .
H39B H 0.0091 0.0575 0.8228 0.058 Uiso 1 1 calc R . .
C40 C 0.0052(4) 0.0450(4) 0.7111(4) 0.0456(14) Uani 1 1 d . . .
H40A H -0.0147 0.1048 0.6976 0.055 Uiso 1 1 calc R . .
H40B H -0.0510 0.0277 0.7285 0.055 Uiso 1 1 calc R . .
C41 C 0.0593(4) 0.0051(4) 0.6367(4) 0.0459(14) Uani 1 1 d . . .
H41A H 0.0207 0.0219 0.5963 0.055 Uiso 1 1 calc R . .
H41B H 0.1142 0.0240 0.6166 0.055 Uiso 1 1 calc R . .
N5 N 0.0883(3) -0.0841(3) 0.6511(4) 0.0490(13) Uani 1 1 d . . .
N6 N 0.1723(4) -0.1257(3) 0.6632(4) 0.0581(16) Uani 1 1 d . . .
C42 C 0.0373(5) -0.1349(5) 0.6567(7) 0.079(3) Uani 1 1 d . . .
H42 H -0.0247 -0.1200 0.6504 0.095 Uiso 1 1 calc R . .
C43 C 0.0923(6) -0.2115(5) 0.6733(8) 0.099(4) Uani 1 1 d . . .
H43 H 0.0764 -0.2607 0.6803 0.119 Uiso 1 1 calc R . .
C44 C 0.1742(5) -0.2038(4) 0.6777(7) 0.082(3) Uani 1 1 d . . .
H44 H 0.2255 -0.2477 0.6895 0.099 Uiso 1 1 calc R . .
C45 C 0.1063(4) 0.3382(3) 0.5065(3) 0.0376(11) Uani 1 1 d . . .
C46 C 0.1875(5) 0.3267(4) 0.4388(4) 0.0522(16) Uani 1 1 d . . .
H46A H 0.2423 0.3254 0.4573 0.078 Uiso 1 1 calc R . .
H46B H 0.1745 0.3719 0.3980 0.078 Uiso 1 1 calc R . .
H46C H 0.1982 0.2752 0.4173 0.078 Uiso 1 1 calc R . .
C47 C 0.0204(4) 0.3435(4) 0.4763(4) 0.0494(15) Uani 1 1 d . . .
H47A H 0.0283 0.2917 0.4568 0.074 Uiso 1 1 calc R . .
H47B H 0.0112 0.3874 0.4338 0.074 Uiso 1 1 calc R . .
H47C H -0.0332 0.3548 0.5190 0.074 Uiso 1 1 calc R . .
C48 C 0.0928(5) 0.4191(4) 0.5403(4) 0.0551(16) Uani 1 1 d . . .
H48A H 0.0352 0.4321 0.5787 0.083 Uiso 1 1 calc R . .
H48B H 0.0904 0.4631 0.4978 0.083 Uiso 1 1 calc R . .
H48C H 0.1442 0.4130 0.5657 0.083 Uiso 1 1 calc R . .
S7 S 0.32112(8) 0.06218(7) 0.61249(7) 0.0283(2) Uani 1 1 d . . .
C49 C 0.3810(3) 0.0736(3) 0.6833(3) 0.0299(10) Uani 1 1 d . . .
C50 C 0.4009(4) 0.0099(3) 0.7416(3) 0.0345(11) Uani 1 1 d . . .
H50 H 0.3764 -0.0342 0.7461 0.041 Uiso 1 1 calc R . .
C51 C 0.4558(4) 0.0094(3) 0.7934(3) 0.0398(13) Uani 1 1 d . . .
C52 C 0.4855(4) 0.0769(3) 0.7874(3) 0.0397(13) Uani 1 1 d . . .
H52 H 0.5208 0.0791 0.8235 0.048 Uiso 1 1 calc R . .
C53 C 0.4653(3) 0.1422(3) 0.7300(3) 0.0318(10) Uani 1 1 d . . .
C54 C 0.4150(3) 0.1396(3) 0.6746(3) 0.0282(9) Uani 1 1 d . . .
S8 S 0.39928(8) 0.21616(7) 0.59502(7) 0.0307(3) Uani 1 1 d . . .
C55 C 0.5159(4) 0.1908(3) 0.5391(3) 0.0356(11) Uani 1 1 d . . .
H55A H 0.5218 0.2366 0.4990 0.043 Uiso 1 1 calc R . .
H55B H 0.5586 0.1848 0.5746 0.043 Uiso 1 1 calc R . .
C56 C 0.5444(4) 0.1134(3) 0.4989(3) 0.0365(11) Uani 1 1 d . . .
H56A H 0.6111 0.0989 0.4772 0.044 Uiso 1 1 calc R . .
H56B H 0.5334 0.0685 0.5382 0.044 Uiso 1 1 calc R . .
C57 C 0.4936(4) 0.1206(3) 0.4337(3) 0.0369(11) Uani 1 1 d . . .
H57A H 0.5148 0.0680 0.4104 0.044 Uiso 1 1 calc R . .
H57B H 0.4271 0.1322 0.4556 0.044 Uiso 1 1 calc R . .
N7 N 0.5078(3) 0.1841(3) 0.3734(3) 0.0379(10) Uani 1 1 d . . .
N8 N 0.5917(3) 0.1784(3) 0.3282(3) 0.0374(10) Uani 1 1 d . . .
C58 C 0.5837(5) 0.2505(4) 0.2860(4) 0.0510(15) Uani 1 1 d . . .
H58 H 0.6321 0.2641 0.2486 0.061 Uiso 1 1 calc R . .
C59 C 0.4950(6) 0.3029(4) 0.3043(4) 0.072(2) Uani 1 1 d . . .
H59 H 0.4713 0.3573 0.2825 0.086 Uiso 1 1 calc R . .
C60 C 0.4495(5) 0.2586(4) 0.3606(4) 0.063(2) Uani 1 1 d . . .
H60 H 0.3873 0.2774 0.3863 0.076 Uiso 1 1 calc R . .
C61 C 0.4806(5) -0.0640(4) 0.8549(3) 0.0561(18) Uani 1 1 d D . .
C62 C 0.5479(11) -0.1350(9) 0.8102(9) 0.083(3) Uani 0.550(10) 1 d PD . .
H62A H 0.6068 -0.1237 0.7898 0.125 Uiso 0.550(10) 1 calc PR . .
H62B H 0.5226 -0.1414 0.7666 0.125 Uiso 0.550(10) 1 calc PR . .
H62C H 0.5574 -0.1853 0.8455 0.125 Uiso 0.550(10) 1 calc PR . .
C63 C 0.3890(9) -0.0941(9) 0.8896(9) 0.083(3) Uani 0.550(10) 1 d PD . .
H63A H 0.4008 -0.1365 0.9330 0.125 Uiso 0.550(10) 1 calc PR . .
H63B H 0.3742 -0.1159 0.8482 0.125 Uiso 0.550(10) 1 calc PR . .
H63C H 0.3371 -0.0477 0.9085 0.125 Uiso 0.550(10) 1 calc PR . .
C64 C 0.5050(13) -0.0443(8) 0.9237(8) 0.083(3) Uani 0.550(10) 1 d PD . .
H64A H 0.5121 -0.0915 0.9630 0.125 Uiso 0.550(10) 1 calc PR . .
H64B H 0.4562 0.0023 0.9459 0.125 Uiso 0.550(10) 1 calc PR . .
H64C H 0.5629 -0.0306 0.9078 0.125 Uiso 0.550(10) 1 calc PR . .
Sb1 Sb 0.79111(4) 0.35957(3) 0.10093(3) 0.05770(14) Uani 1 1 d . . .
F1 F 0.6758(5) 0.3877(5) 0.1662(4) 0.129(3) Uani 1 1 d . . .
F2 F 0.8425(4) 0.3712(4) 0.1816(3) 0.0939(17) Uani 1 1 d . . .
F3 F 0.8056(6) 0.2505(4) 0.1355(5) 0.132(3) Uani 1 1 d . . .
F4 F 0.9029(5) 0.3333(4) 0.0364(4) 0.133(3) Uani 1 1 d . . .
F5 F 0.7381(6) 0.3518(5) 0.0190(5) 0.142(3) Uani 1 1 d . . .
F6 F 0.7705(4) 0.4694(3) 0.0677(3) 0.0781(13) Uani 1 1 d . . .
Sb2 Sb 0.23918(3) 0.04153(3) 0.38412(2) 0.04407(12) Uani 1 1 d . . .
F7 F 0.1471(3) 0.1388(3) 0.4094(3) 0.0743(13) Uani 1 1 d . . .
F8 F 0.2380(3) 0.0106(3) 0.4901(2) 0.0743(13) Uani 1 1 d . . .
F9 F 0.1490(3) -0.0060(3) 0.3874(4) 0.0871(17) Uani 1 1 d . . .
F10 F 0.3279(3) -0.0568(3) 0.3602(3) 0.0799(14) Uani 1 1 d . . .
F11 F 0.2403(5) 0.0745(4) 0.2790(3) 0.112(2) Uani 1 1 d . . .
F12 F 0.3290(4) 0.0899(5) 0.3821(4) 0.110(2) Uani 1 1 d . . .
C65 C 0.7101(6) 0.4155(6) 0.7297(6) 0.078(2) Uani 1 1 d . . .
H65 H 0.7289 0.3565 0.7212 0.093 Uiso 1 1 calc R . .
Cl1 Cl 0.59909(19) 0.4556(2) 0.7102(2) 0.1086(10) Uani 1 1 d . . .
Cl2 Cl 0.7115(2) 0.4168(3) 0.8291(2) 0.1358(14) Uani 1 1 d . . .
Cl3 Cl 0.7897(4) 0.4537(5) 0.6655(3) 0.216(3) Uani 1 1 d . . .
C66 C 0.7842(10) 0.2042(8) 0.5957(8) 0.118(4) Uani 1 1 d . . .
H66 H 0.7720 0.1546 0.5849 0.142 Uiso 1 1 calc R . .
Cl4 Cl 0.8886(4) 0.2006(4) 0.5587(4) 0.217(3) Uani 1 1 d . . .
Cl5 Cl 0.7738(3) 0.2045(3) 0.7006(3) 0.1661(18) Uani 1 1 d . . .
Cl6 Cl 0.6981(3) 0.2917(3) 0.5700(3) 0.183(3) Uani 1 1 d . . .
C63A C 0.4067(11) -0.0436(11) 0.9261(9) 0.083(3) Uani 0.450(10) 1 d PD A 2
H63D H 0.4333 -0.0362 0.9684 0.125 Uiso 0.450(10) 1 calc PR A 2
H63E H 0.3791 -0.0881 0.9427 0.125 Uiso 0.450(10) 1 calc PR A 2
H63F H 0.3593 0.0069 0.9136 0.125 Uiso 0.450(10) 1 calc PR A 2
C64A C 0.5747(11) -0.0614(11) 0.8811(11) 0.083(3) Uani 0.450(10) 1 d PD A 2
H64D H 0.5599 -0.0139 0.9100 0.125 Uiso 0.450(10) 1 calc PR A 2
H64E H 0.6215 -0.0576 0.8342 0.125 Uiso 0.450(10) 1 calc PR A 2
H64F H 0.5981 -0.1112 0.9144 0.125 Uiso 0.450(10) 1 calc PR A 2
C62A C 0.5066(15) -0.1429(9) 0.8222(11) 0.083(3) Uani 0.450(10) 1 d PD A 2
H62D H 0.5475 -0.1847 0.8526 0.125 Uiso 0.450(10) 1 calc PR A 2
H62E H 0.5384 -0.1380 0.7676 0.125 Uiso 0.450(10) 1 calc PR A 2
H62F H 0.4513 -0.1584 0.8245 0.125 Uiso 0.450(10) 1 calc PR A 2
C30A C 0.2194(7) 0.0942(9) 1.0652(9) 0.071(2) Uani 0.67(2) 1 d PD A 2
H30D H 0.2301 0.0422 1.0981 0.106 Uiso 0.67(2) 1 calc PR A 2
H30E H 0.2257 0.1359 1.0929 0.106 Uiso 0.67(2) 1 calc PR A 2
H30F H 0.2645 0.0879 1.0162 0.106 Uiso 0.67(2) 1 calc PR A 2
C31A C 0.1012(11) 0.0426(7) 1.0340(8) 0.071(2) Uani 0.67(2) 1 d PD A 2
H31D H 0.1425 0.0201 0.9868 0.106 Uiso 0.67(2) 1 calc PR A 2
H31E H 0.0373 0.0562 1.0277 0.106 Uiso 0.67(2) 1 calc PR A 2
H31F H 0.1114 0.0023 1.0792 0.106 Uiso 0.67(2) 1 calc PR A 2
C32A C 0.0525(10) 0.1568(8) 1.1200(6) 0.071(2) Uani 0.67(2) 1 d PD A 2
H32D H 0.0582 0.1157 1.1651 0.106 Uiso 0.67(2) 1 calc PR A 2
H32E H -0.0103 0.1733 1.1103 0.106 Uiso 0.67(2) 1 calc PR A 2
H32F H 0.0663 0.2044 1.1308 0.106 Uiso 0.67(2) 1 calc PR A 2

loop_
_atom_site_aniso_label
_atom_site_aniso_U_11
_atom_site_aniso_U_22
_atom_site_aniso_U_33
_atom_site_aniso_U_23
_atom_site_aniso_U_13
_atom_site_aniso_U_12
Ag1 0.0345(2) 0.0506(2) 0.0327(2) -0.00710(16) -0.00583(15) -0.00643(18)
Ag2 0.0267(2) 0.03104(19) 0.0545(3) 0.00111(16) -0.00685(17) -0.00572(15)
S1 0.0250(6) 0.0435(7) 0.0386(6) -0.0131(5) -0.0070(5) -0.0027(5)
C1 0.027(2) 0.035(2) 0.034(2) -0.0092(19) -0.0075(19) -0.006(2)
C2 0.028(2) 0.031(2) 0.030(2) -0.0029(18) -0.0102(18) -0.0048(19)
C3 0.029(2) 0.035(2) 0.029(2) -0.0047(18) -0.0057(18) -0.008(2)
C4 0.034(3) 0.034(2) 0.032(2) -0.0032(19) -0.011(2) -0.004(2)
C5 0.040(3) 0.034(2) 0.034(2) 0.0005(19) -0.011(2) -0.014(2)
C6 0.037(3) 0.041(3) 0.030(2) -0.010(2) -0.001(2) -0.012(2)
S2 0.0306(6) 0.0332(6) 0.0315(6) -0.0018(4) -0.0086(5) -0.0039(5)
C7 0.031(3) 0.048(3) 0.040(3) -0.011(2) -0.015(2) 0.001(2)
C8 0.032(3) 0.062(4) 0.045(3) -0.014(3) -0.008(2) -0.016(3)
C9 0.042(3) 0.051(3) 0.041(3) -0.004(2) -0.012(2) -0.015(3)
N1 0.045(3) 0.046(3) 0.040(2) -0.007(2) -0.014(2) -0.013(2)
N2 0.051(3) 0.053(3) 0.039(2) -0.010(2) -0.013(2) -0.017(2)
C10 0.077(5) 0.072(5) 0.042(3) -0.001(3) -0.020(3) -0.032(4)
C11 0.074(5) 0.086(5) 0.054(4) 0.003(4) -0.034(4) -0.035(4)
C12 0.059(4) 0.071(4) 0.056(4) -0.009(3) -0.023(3) -0.026(4)
C13 0.051(3) 0.049(3) 0.038(3) 0.007(2) -0.013(2) -0.013(3)
C14 0.086(5) 0.068(5) 0.034(3) 0.003(3) -0.012(3) -0.007(4)
C15 0.076(5) 0.073(5) 0.087(6) 0.034(4) -0.037(5) -0.047(5)
C16 0.065(4) 0.047(3) 0.048(3) 0.012(3) -0.014(3) 0.000(3)
S3 0.0288(6) 0.0352(6) 0.0299(5) -0.0054(4) -0.0050(4) -0.0025(5)
C17 0.027(2) 0.038(3) 0.032(2) -0.0047(19) -0.0004(18) -0.005(2)
C18 0.025(2) 0.038(2) 0.029(2) -0.0041(19) 0.0007(18) -0.002(2)
C19 0.030(2) 0.042(3) 0.032(2) -0.009(2) 0.0003(19) -0.008(2)
C20 0.037(3) 0.045(3) 0.038(3) -0.004(2) 0.004(2) -0.009(2)
C21 0.032(3) 0.051(3) 0.035(3) 0.000(2) 0.004(2) -0.010(2)
C22 0.035(3) 0.043(3) 0.032(2) -0.003(2) -0.001(2) -0.003(2)
S4 0.0371(7) 0.0380(6) 0.0353(6) -0.0037(5) -0.0097(5) -0.0069(5)
C23 0.029(3) 0.046(3) 0.087(5) -0.007(3) -0.016(3) -0.003(3)
C24 0.041(3) 0.050(4) 0.061(4) 0.007(3) 0.011(3) 0.003(3)
C25 0.042(3) 0.049(3) 0.036(3) -0.006(2) -0.009(2) 0.009(3)
N3 0.033(2) 0.039(2) 0.037(2) -0.0082(18) -0.0064(18) -0.0014(19)
N4 0.033(2) 0.047(3) 0.032(2) -0.0028(18) -0.0037(17) 0.004(2)
C26 0.046(3) 0.054(3) 0.038(3) 0.003(2) -0.010(2) 0.003(3)
C27 0.070(4) 0.057(4) 0.034(3) 0.005(3) -0.007(3) -0.007(3)
C28 0.051(4) 0.052(3) 0.040(3) -0.006(3) 0.004(3) -0.009(3)
C29 0.052(4) 0.054(4) 0.049(3) 0.014(3) -0.003(3) -0.022(3)
C30 0.082(5) 0.068(4) 0.051(3) 0.015(3) -0.003(4) -0.024(4)
C31 0.082(5) 0.068(4) 0.051(3) 0.015(3) -0.003(4) -0.024(4)
C32 0.082(5) 0.068(4) 0.051(3) 0.015(3) -0.003(4) -0.024(4)
S5 0.0279(6) 0.0461(7) 0.0426(7) -0.0124(6) 0.0005(5) -0.0095(6)
C33 0.026(2) 0.033(2) 0.037(2) -0.0054(19) -0.0049(19) -0.006(2)
C34 0.027(2) 0.029(2) 0.032(2) -0.0016(17) -0.0072(18) -0.0065(19)
C35 0.026(2) 0.029(2) 0.031(2) -0.0033(17) -0.0090(18) -0.0038(18)
C36 0.029(2) 0.027(2) 0.031(2) -0.0029(17) -0.0088(18) -0.0028(19)
C37 0.031(2) 0.028(2) 0.036(2) -0.0054(18) -0.0123(19) -0.0031(19)
C38 0.024(2) 0.032(2) 0.041(3) -0.0063(19) -0.0099(19) -0.0022(19)
S6 0.0332(6) 0.0363(6) 0.0344(6) 0.0049(5) -0.0056(5) -0.0078(5)
C39 0.037(3) 0.047(3) 0.055(4) 0.001(3) 0.004(3) -0.019(3)
C40 0.025(3) 0.040(3) 0.069(4) -0.006(3) -0.005(2) -0.009(2)
C41 0.040(3) 0.039(3) 0.057(3) -0.003(2) -0.020(3) -0.004(2)
N5 0.035(3) 0.036(2) 0.078(4) -0.007(2) -0.017(2) -0.009(2)
N6 0.036(3) 0.036(3) 0.106(5) -0.002(3) -0.027(3) -0.009(2)
C42 0.040(4) 0.050(4) 0.155(9) -0.013(5) -0.029(5) -0.017(3)
C43 0.052(5) 0.034(3) 0.218(13) -0.011(5) -0.043(6) -0.010(3)
C44 0.049(4) 0.037(3) 0.164(10) 0.004(4) -0.042(5) -0.009(3)
C45 0.034(3) 0.031(2) 0.044(3) 0.001(2) -0.016(2) -0.001(2)
C46 0.056(4) 0.039(3) 0.049(3) 0.011(2) -0.012(3) -0.003(3)
C47 0.044(3) 0.054(3) 0.048(3) 0.004(3) -0.026(3) -0.002(3)
C48 0.063(4) 0.029(3) 0.071(4) 0.002(3) -0.023(3) -0.007(3)
S7 0.0262(5) 0.0249(5) 0.0297(5) -0.0012(4) -0.0078(4) -0.0014(4)
C49 0.026(2) 0.030(2) 0.027(2) -0.0012(17) -0.0082(17) 0.0024(18)
C50 0.039(3) 0.029(2) 0.029(2) -0.0020(18) -0.008(2) -0.002(2)
C51 0.048(3) 0.032(2) 0.028(2) -0.0012(19) -0.013(2) 0.006(2)
C52 0.040(3) 0.040(3) 0.030(2) -0.011(2) -0.015(2) 0.009(2)
C53 0.026(2) 0.034(2) 0.029(2) -0.0063(18) -0.0070(18) 0.0033(19)
C54 0.022(2) 0.028(2) 0.027(2) -0.0012(17) -0.0055(16) 0.0012(18)
S8 0.0300(6) 0.0276(5) 0.0312(5) -0.0005(4) -0.0102(4) -0.0021(5)
C55 0.033(3) 0.042(3) 0.032(2) 0.001(2) -0.006(2) -0.014(2)
C56 0.029(2) 0.038(3) 0.035(2) 0.001(2) -0.0035(19) -0.003(2)
C57 0.030(2) 0.040(3) 0.039(3) -0.010(2) -0.001(2) -0.010(2)
N7 0.029(2) 0.043(2) 0.036(2) -0.0071(18) -0.0091(17) 0.0007(19)
N8 0.026(2) 0.037(2) 0.044(2) 0.0023(18) -0.0079(18) -0.0052(18)
C58 0.058(4) 0.038(3) 0.053(3) 0.009(3) -0.019(3) -0.010(3)
C59 0.088(6) 0.042(3) 0.058(4) 0.001(3) -0.025(4) 0.022(4)
C60 0.051(4) 0.062(4) 0.045(3) -0.006(3) -0.009(3) 0.028(3)
C61 0.074(4) 0.041(3) 0.040(3) 0.007(2) -0.027(3) 0.006(3)
C62 0.114(7) 0.060(4) 0.070(4) 0.027(3) -0.041(5) -0.017(4)
C63 0.114(7) 0.060(4) 0.070(4) 0.027(3) -0.041(5) -0.017(4)
C64 0.114(7) 0.060(4) 0.070(4) 0.027(3) -0.041(5) -0.017(4)
Sb1 0.0606(3) 0.0587(3) 0.0583(3) -0.0017(2) -0.0169(2) -0.0219(2)
F1 0.084(4) 0.177(7) 0.125(6) 0.008(5) 0.006(4) -0.065(5)
F2 0.118(4) 0.091(4) 0.086(4) -0.010(3) -0.057(3) -0.022(3)
F3 0.210(8) 0.067(4) 0.146(6) 0.018(4) -0.071(6) -0.066(5)
F4 0.097(4) 0.113(5) 0.112(5) 0.021(4) 0.026(4) 0.024(4)
F5 0.184(8) 0.134(6) 0.134(6) -0.039(5) -0.100(6) -0.022(5)
F6 0.091(3) 0.053(2) 0.082(3) 0.000(2) -0.016(3) -0.013(2)
Sb2 0.0406(2) 0.0488(2) 0.0468(2) 0.00133(16) -0.02031(17) -0.01324(17)
F7 0.082(3) 0.045(2) 0.098(3) -0.012(2) -0.043(3) -0.003(2)
F8 0.066(3) 0.089(3) 0.048(2) 0.003(2) -0.0128(19) 0.001(2)
F9 0.057(3) 0.056(2) 0.163(5) -0.011(3) -0.049(3) -0.018(2)
F10 0.051(2) 0.091(3) 0.077(3) -0.024(3) -0.016(2) 0.016(2)
F11 0.140(5) 0.127(5) 0.057(3) 0.014(3) -0.044(3) -0.016(4)
F12 0.087(4) 0.157(6) 0.122(5) 0.007(4) -0.032(4) -0.087(4)
C65 0.060(5) 0.075(5) 0.105(7) -0.020(5) -0.017(5) -0.024(4)
Cl1 0.0790(16) 0.112(2) 0.134(2) 0.0345(18) -0.0439(16) -0.0345(15)
Cl2 0.0769(18) 0.221(4) 0.124(3) -0.022(3) -0.0111(17) -0.067(2)
Cl3 0.160(4) 0.397(9) 0.142(4) 0.090(5) -0.046(3) -0.195(6)
C66 0.142(12) 0.097(8) 0.134(11) -0.011(7) -0.014(9) -0.069(8)
Cl4 0.146(4) 0.221(6) 0.272(7) 0.150(5) -0.090(4) -0.085(4)
Cl5 0.165(4) 0.129(3) 0.190(5) -0.009(3) -0.086(3) 0.010(3)
Cl6 0.145(3) 0.187(4) 0.246(5) 0.135(4) -0.126(4) -0.101(3)
C63A 0.114(7) 0.060(4) 0.070(4) 0.027(3) -0.041(5) -0.017(4)
C64A 0.114(7) 0.060(4) 0.070(4) 0.027(3) -0.041(5) -0.017(4)
C62A 0.114(7) 0.060(4) 0.070(4) 0.027(3) -0.041(5) -0.017(4)
C30A 0.082(5) 0.068(4) 0.051(3) 0.015(3) -0.003(4) -0.024(4)
C31A 0.082(5) 0.068(4) 0.051(3) 0.015(3) -0.003(4) -0.024(4)
C32A 0.082(5) 0.068(4) 0.051(3) 0.015(3) -0.003(4) -0.024(4)

loop_
_atom_type_symbol
_atom_type_description
_atom_type_scat_dispersion_real
_atom_type_scat_dispersion_imag
_atom_type_scat_source
C C 0.0033 0.0016 'International Tables Vol C Tables 4.2.6.8 and 6.1.1.4'
Ag Ag -0.8971 1.1015 'International Tables Vol C Tables 4.2.6.8 and 6.1.1.4'
Cl Cl 0.1484 0.1585 'International Tables Vol C Tables 4.2.6.8 and 6.1.1.4'
F F 0.0171 0.0103 'International Tables Vol C Tables 4.2.6.8 and 6.1.1.4'
N N 0.0061 0.0033 'International Tables Vol C Tables 4.2.6.8 and 6.1.1.4'
S S 0.1246 0.1234 'International Tables Vol C Tables 4.2.6.8 and 6.1.1.4'
Sb Sb -0.5866 1.5461 'International Tables Vol C Tables 4.2.6.8 and 6.1.1.4'
H H 0.0000 0.0000 'International Tables Vol C Tables 4.2.6.8 and 6.1.1.4'

loop_
_geom_angle_atom_site_label_1
_geom_angle_atom_site_label_2
_geom_angle_atom_site_label_3
_geom_angle
_geom_angle_site_symmetry_1
_geom_angle_site_symmetry_3
N2 Ag1 N4 101.21(18) . 2_567
N6 Ag2 N8 103.26(18) . 2_656
N2 Ag1 S3 139.06(14) . .
N4 Ag1 S3 116.12(13) 2_567 .
N2 Ag1 S2 94.26(13) . .
N4 Ag1 S2 131.20(13) 2_567 .
N6 Ag2 S7 140.88(15) . .
N8 Ag2 S7 111.30(12) 2_656 .
N6 Ag2 S6 95.27(16) . .
N8 Ag2 S6 135.01(12) 2_656 .
S3 Ag1 S2 74.11(4) . .
S7 Ag2 S6 73.07(4) . .
C53 S1 C1 101.7(2) . .
C6 C1 C2 119.8(4) . .
C6 C1 S1 117.1(4) . .
C2 C1 S1 123.1(4) . .
C3 C2 C1 117.1(4) . .
C3 C2 S2 120.5(4) . .
C1 C2 S2 122.3(4) . .
C4 C3 C2 121.4(5) . .
C4 C3 S3 116.1(4) . .
C2 C3 S3 122.5(4) . .
C3 C4 C5 121.7(5) . .
C3 C4 H4 119.1 . .
C5 C4 H4 119.1 . .
C4 C5 C6 116.6(5) . .
C4 C5 C13 122.7(5) . .
C6 C5 C13 120.7(5) . .
C1 C6 C5 122.7(5) . .
C1 C6 H6 118.6 . .
C5 C6 H6 118.7 . .
C2 S2 C7 104.1(3) . .
C2 S2 Ag1 97.72(16) . .
C7 S2 Ag1 99.08(18) . .
C8 C7 S2 118.3(4) . .
C8 C7 H7A 107.7 . .
S2 C7 H7A 107.7 . .
C8 C7 H7B 107.7 . .
S2 C7 H7B 107.7 . .
H7A C7 H7B 107.1 . .
C7 C8 C9 116.2(5) . .
C7 C8 H8A 108.2 . .
C9 C8 H8A 108.2 . .
C7 C8 H8B 108.2 . .
C9 C8 H8B 108.2 . .
H8A C8 H8B 107.4 . .
N1 C9 C8 111.2(5) . .
N1 C9 H9A 109.4 . .
C8 C9 H9A 109.4 . .
N1 C9 H9B 109.4 . .
C8 C9 H9B 109.4 . .
H9A C9 H9B 108.0 . .
C12 N1 N2 111.1(5) . .
C12 N1 C9 127.0(6) . .
N2 N1 C9 121.3(5) . .
C10 N2 N1 104.5(5) . .
C10 N2 Ag1 131.0(5) . .
N1 N2 Ag1 124.2(3) . .
N2 C10 C11 112.2(7) . .
N2 C10 H10 123.9 . .
C11 C10 H10 123.9 . .
C10 C11 C12 104.9(6) . .
C10 C11 H11 127.5 . .
C12 C11 H11 127.5 . .
N1 C12 C11 107.3(7) . .
N1 C12 H12 126.4 . .
C11 C12 H12 126.4 . .
C15 C13 C16 109.5(6) . .
C15 C13 C5 108.3(5) . .
C16 C13 C5 111.6(5) . .
C15 C13 C14 108.7(7) . .
C16 C13 C14 108.8(6) . .
C5 C13 C14 109.8(5) . .
C17 S3 C3 103.6(2) . .
C17 S3 Ag1 105.72(17) . .
C3 S3 Ag1 102.98(16) . .
C22 C17 C18 120.6(5) . .
C22 C17 S3 118.1(4) . .
C18 C17 S3 121.0(4) . .
C19 C18 C17 117.6(5) . .
C19 C18 S4 122.1(4) . .
C17 C18 S4 120.3(4) . .
C18 C19 C20 120.4(5) . .
C18 C19 S5 123.4(4) . .
C20 C19 S5 116.0(5) . .
C21 C20 C19 122.0(6) . .
C21 C20 H20 119.0 . .
C19 C20 H20 119.0 . .
C20 C21 C22 117.5(5) . .
C20 C21 C29 123.3(6) . .
C22 C21 C29 119.2(6) . .
C17 C22 C21 121.6(6) . .
C17 C22 H22 119.2 . .
C21 C22 H22 119.2 . .
C18 S4 C23 99.2(3) . .
C24 C23 S4 114.7(5) . .
C24 C23 H23A 108.6 . .
S4 C23 H23A 108.6 . .
C24 C23 H23B 108.6 . .
S4 C23 H23B 108.6 . .
H23A C23 H23B 107.6 . .
C25 C24 C23 114.7(6) . .
C25 C24 H24A 108.6 . .
C23 C24 H24A 108.6 . .
C25 C24 H24B 108.6 . .
C23 C24 H24B 108.6 . .
H24A C24 H24B 107.6 . .
N3 C25 C24 112.8(5) . .
N3 C25 H25A 109.0 . .
C24 C25 H25A 109.0 . .
N3 C25 H25B 109.0 . .
C24 C25 H25B 109.0 . .
H25A C25 H25B 107.8 . .
C28 N3 N4 111.0(5) . .
C28 N3 C25 127.7(5) . .
N4 N3 C25 121.3(5) . .
C26 N4 N3 104.8(5) . .
C26 N4 Ag1 130.8(4) . 2_567
N3 N4 Ag1 124.2(3) . 2_567
N4 C26 C27 111.4(5) . .
N4 C26 H26 124.3 . .
C27 C26 H26 124.3 . .
C26 C27 C28 105.0(5) . .
C26 C27 H27 127.5 . .
C28 C27 H27 127.5 . .
N3 C28 C27 107.8(6) . .
N3 C28 H28 126.1 . .
C27 C28 H28 126.1 . .
C31 C29 C30 112.3(12) . .
C31 C29 C21 110.6(11) . .
C30 C29 C21 103.8(10) . .
C31 C29 C32A 88.6(10) . .
C30 C29 C32A 131.6(12) . .
C21 C29 C32A 108.8(6) . .
C31 C29 C32 111.5(11) . .
C30 C29 C32 111.4(12) . .
C21 C29 C32 106.8(11) . .
C30 C29 C31A 91.6(11) . .
C21 C29 C31A 110.8(7) . .
C32A C29 C31A 108.6(7) . .
C32 C29 C31A 129.1(11) . .
C31 C29 C30A 123.9(13) . .
C21 C29 C30A 113.4(6) . .
C32A C29 C30A 107.9(8) . .
C31A C29 C30A 107.3(8) . .
C33 S5 C19 101.0(2) . .
C38 C33 C34 120.0(5) . .
C38 C33 S5 116.7(4) . .
C34 C33 S5 123.3(4) . .
C35 C34 C33 116.6(4) . .
C35 C34 S6 119.7(3) . .
C33 C34 S6 123.7(4) . .
C36 C35 C34 121.5(4) . .
C36 C35 S7 115.4(4) . .
C34 C35 S7 123.1(4) . .
C37 C36 C35 121.8(5) . .
C37 C36 H36 119.1 . .
C35 C36 H36 119.1 . .
C36 C37 C38 116.6(5) . .
C36 C37 C45 122.9(5) . .
C38 C37 C45 120.4(4) . .
C37 C38 C33 123.0(4) . .
C37 C38 H38 118.5 . .
C33 C38 H38 118.5 . .
C34 S6 C39 104.6(3) . .
C34 S6 Ag2 98.83(16) . .
C39 S6 Ag2 98.7(2) . .
C40 C39 S6 118.4(4) . .
C40 C39 H39A 107.7 . .
S6 C39 H39A 107.7 . .
C40 C39 H39B 107.7 . .
S6 C39 H39B 107.7 . .
H39A C39 H39B 107.1 . .
C39 C40 C41 117.4(5) . .
C39 C40 H40A 107.9 . .
C41 C40 H40A 107.9 . .
C39 C40 H40B 107.9 . .
C41 C40 H40B 107.9 . .
H40A C40 H40B 107.2 . .
N5 C41 C40 111.5(5) . .
N5 C41 H41A 109.3 . .
C40 C41 H41A 109.3 . .
N5 C41 H41B 109.3 . .
C40 C41 H41B 109.3 . .
H41A C41 H41B 108.0 . .
N6 N5 C42 110.7(5) . .
N6 N5 C41 121.6(5) . .
C42 N5 C41 127.7(6) . .
N5 N6 C44 106.1(6) . .
N5 N6 Ag2 123.6(4) . .
C44 N6 Ag2 130.2(5) . .
N5 C42 C43 106.4(7) . .
N5 C42 H42 126.8 . .
C43 C42 H42 126.8 . .
C44 C43 C42 106.5(7) . .
C44 C43 H43 126.8 . .
C42 C43 H43 126.8 . .
N6 C44 C43 110.3(6) . .
N6 C44 H44 124.8 . .
C43 C44 H44 124.8 . .
C46 C45 C37 112.0(4) . .
C46 C45 C47 109.0(5) . .
C37 C45 C47 109.5(5) . .
C46 C45 C48 108.1(5) . .
C37 C45 C48 108.6(5) . .
C47 C45 C48 109.7(5) . .
C35 S7 C49 104.1(2) . .
C35 S7 Ag2 104.37(18) . .
C49 S7 Ag2 104.40(17) . .
C54 C49 C50 121.3(5) . .
C54 C49 S7 120.7(3) . .
C50 C49 S7 117.6(4) . .
C51 C50 C49 121.5(5) . .
C51 C50 H50 119.3 . .
C49 C50 H50 119.3 . .
C52 C51 C50 117.1(5) . .
C52 C51 C61 122.5(5) . .
C50 C51 C61 120.4(6) . .
C51 C52 C53 122.3(5) . .
C51 C52 H52 118.8 . .
C53 C52 H52 118.8 . .
C52 C53 C54 120.0(5) . .
C52 C53 S1 116.1(4) . .
C54 C53 S1 123.7(4) . .
C49 C54 C53 117.5(4) . .
C49 C54 S8 121.7(4) . .
C53 C54 S8 120.8(4) . .
C54 S8 C55 99.4(2) . .
C56 C55 S8 113.9(4) . .
C56 C55 H55A 108.8 . .
S8 C55 H55A 108.8 . .
C56 C55 H55B 108.8 . .
S8 C55 H55B 108.8 . .
H55A C55 H55B 107.7 . .
C57 C56 C55 113.3(4) . .
C57 C56 H56A 108.9 . .
C55 C56 H56A 108.9 . .
C57 C56 H56B 108.9 . .
C55 C56 H56B 108.9 . .
H56A C56 H56B 107.7 . .
N7 C57 C56 112.0(5) . .
N7 C57 H57A 109.2 . .
C56 C57 H57A 109.2 . .
N7 C57 H57B 109.2 . .
C56 C57 H57B 109.2 . .
H57A C57 H57B 107.9 . .
C60 N7 N8 110.4(5) . .
C60 N7 C57 127.9(5) . .
N8 N7 C57 121.0(4) . .
C58 N8 N7 105.7(5) . .
C58 N8 Ag2 129.6(4) . 2_656
N7 N8 Ag2 124.5(3) . 2_656
N8 C58 C59 110.9(6) . .
N8 C58 H58 124.6 . .
C59 C58 H58 124.6 . .
C60 C59 C58 104.6(6) . .
C60 C59 H59 127.7 . .
C58 C59 H59 127.7 . .
N7 C60 C59 108.5(6) . .
N7 C60 H60 125.8 . .
C59 C60 H60 125.8 . .
C62A C61 C64 129.5(10) . .
C62A C61 C63A 121.7(11) . .
C64 C61 C62 118.5(9) . .
C63A C61 C62 143.4(10) . .
C62A C61 C51 112.6(9) . .
C64 C61 C51 114.0(7) . .
C63A C61 C51 105.2(7) . .
C62 C61 C51 106.7(7) . .
C64 C61 C63 105.1(9) . .
C62 C61 C63 103.7(9) . .
C51 C61 C63 108.0(6) . .
C62A C61 C64A 105.2(10) . .
C63A C61 C64A 104.4(9) . .
C51 C61 C64A 106.6(8) . .
C63 C61 C64A 140.8(8) . .
F4 Sb1 F6 91.7(3) . .
F4 Sb1 F3 90.8(4) . .
F6 Sb1 F3 177.2(3) . .
F4 Sb1 F2 91.4(4) . .
F6 Sb1 F2 90.3(2) . .
F3 Sb1 F2 90.8(3) . .
F4 Sb1 F1 179.2(3) . .
F6 Sb1 F1 87.6(3) . .
F3 Sb1 F1 89.8(4) . .
F2 Sb1 F1 89.0(3) . .
F4 Sb1 F5 89.0(4) . .
F6 Sb1 F5 87.7(3) . .
F3 Sb1 F5 91.1(4) . .
F2 Sb1 F5 178.0(3) . .
F1 Sb1 F5 90.7(4) . .
F9 Sb2 F11 90.2(3) . .
F9 Sb2 F12 179.2(3) . .
F11 Sb2 F12 90.4(3) . .
F9 Sb2 F8 90.6(3) . .
F11 Sb2 F8 178.8(3) . .
F12 Sb2 F8 88.8(3) . .
F9 Sb2 F10 89.4(2) . .
F11 Sb2 F10 90.8(3) . .
F12 Sb2 F10 91.2(3) . .
F8 Sb2 F10 90.1(2) . .
F9 Sb2 F7 88.9(2) . .
F11 Sb2 F7 89.8(3) . .
F12 Sb2 F7 90.5(3) . .
F8 Sb2 F7 89.3(2) . .
F10 Sb2 F7 178.2(2) . .
Cl3 C65 Cl1 114.1(6) . .
Cl3 C65 Cl2 114.4(5) . .
Cl1 C65 Cl2 111.8(5) . .
Cl3 C65 H65 105.1 . .
Cl1 C65 H65 105.1 . .
Cl2 C65 H65 105.1 . .
Cl4 C66 Cl6 117.6(8) . .
Cl4 C66 Cl5 105.1(9) . .
Cl6 C66 Cl5 104.4(8) . .
Cl4 C66 H66 109.8 . .
Cl6 C66 H66 109.8 . .
Cl5 C66 H66 109.8 . .
H63D C63A H63E 109.5 . .
H63D C63A H63F 109.5 . .
H63E C63A H63F 109.5 . .
H64D C64A H64E 109.5 . .
H64D C64A H64F 109.5 . .
H64E C64A H64F 109.5 . .
H62D C62A H62E 109.5 . .
H62D C62A H62F 109.5 . .
H62E C62A H62F 109.5 . .
H30D C30A H30E 109.5 . .
H30D C30A H30F 109.5 . .
H30E C30A H30F 109.5 . .
H31D C31A H31E 109.5 . .
H31D C31A H31F 109.5 . .
H31E C31A H31F 109.5 . .
H32D C32A H32E 109.5 . .
H32D C32A H32F 109.5 . .
H32E C32A H32F 109.5 . .

loop_
_geom_bond_atom_site_label_1
_geom_bond_atom_site_label_2
_geom_bond_distance
_geom_bond_site_symmetry_2
Ag1 N2 2.252(5) .
Ag1 N4 2.288(5) 2_567
Ag1 S3 2.5346(13) .
Ag1 S2 2.8878(13) .
Ag2 N6 2.210(5) .
Ag2 N8 2.312(4) 2_656
Ag2 S7 2.5379(13) .
Ag2 S6 2.9119(14) .
S1 C53 1.773(6) .
S1 C1 1.780(5) .
C1 C6 1.389(8) .
C1 C2 1.408(7) .
C2 C3 1.405(6) .
C2 S2 1.780(5) .
C3 C4 1.382(7) .
C3 S3 1.795(5) .
C4 C5 1.391(7) .
C4 H4 0.9500 .
C5 C6 1.398(7) .
C5 C13 1.545(8) .
C6 H6 0.9500 .
S2 C7 1.845(6) .
C7 C8 1.495(9) .
C7 H7A 0.9900 .
C7 H7B 0.9900 .
C8 C9 1.529(8) .
C8 H8A 0.9900 .
C8 H8B 0.9900 .
C9 N1 1.461(7) .
C9 H9A 0.9900 .
C9 H9B 0.9900 .
N1 C12 1.346(8) .
N1 N2 1.347(7) .
N2 C10 1.337(8) .
C10 C11 1.359(11) .
C10 H10 0.9500 .
C11 C12 1.372(11) .
C11 H11 0.9500 .
C12 H12 0.9500 .
C13 C15 1.532(10) .
C13 C16 1.537(9) .
C13 C14 1.554(9) .
C14 H14A 0.9800 .
C14 H14B 0.9800 .
C14 H14C 0.9800 .
C15 H15A 0.9800 .
C15 H15B 0.9800 .
C15 H15C 0.9800 .
C16 H16A 0.9800 .
C16 H16B 0.9800 .
C16 H16C 0.9800 .
S3 C17 1.793(6) .
C17 C22 1.389(7) .
C17 C18 1.406(7) .
C18 C19 1.391(8) .
C18 S4 1.779(5) .
C19 C20 1.403(8) .
C19 S5 1.789(6) .
C20 C21 1.373(9) .
C20 H20 0.9500 .
C21 C22 1.393(9) .
C21 C29 1.544(8) .
C22 H22 0.9500 .
S4 C23 1.828(6) .
C23 C24 1.518(11) .
C23 H23A 0.9900 .
C23 H23B 0.9900 .
C24 C25 1.511(11) .
C24 H24A 0.9900 .
C24 H24B 0.9900 .
C25 N3 1.455(7) .
C25 H25A 0.9900 .
C25 H25B 0.9900 .
N3 C28 1.336(8) .
N3 N4 1.348(6) .
N4 C26 1.344(7) .
N4 Ag1 2.288(5) 2_567
C26 C27 1.366(9) .
C26 H26 0.9500 .
C27 C28 1.370(9) .
C27 H27 0.9500 .
C28 H28 0.9500 .
C29 C31 1.527(15) .
C29 C30 1.533(15) .
C29 C32A 1.544(11) .
C29 C32 1.548(15) .
C29 C31A 1.550(11) .
C29 C30A 1.561(11) .
C30 H30A 0.9800 .
C30 H30B 0.9800 .
C30 H30C 0.9800 .
C31 H31A 0.9800 .
C31 H31B 0.9800 .
C31 H31C 0.9800 .
C32 H32A 0.9800 .
C32 H32B 0.9800 .
C32 H32C 0.9800 .
S5 C33 1.780(5) .
C33 C38 1.391(7) .
C33 C34 1.417(6) .
C34 C35 1.402(7) .
C34 S6 1.769(5) .
C35 C36 1.393(7) .
C35 S7 1.785(5) .
C36 C37 1.390(6) .
C36 H36 0.9500 .
C37 C38 1.390(7) .
C37 C45 1.522(7) .
C38 H38 0.9500 .
S6 C39 1.843(6) .
C39 C40 1.503(9) .
C39 H39A 0.9900 .
C39 H39B 0.9900 .
C40 C41 1.527(9) .
C40 H40A 0.9900 .
C40 H40B 0.9900 .
C41 N5 1.467(8) .
C41 H41A 0.9900 .
C41 H41B 0.9900 .
N5 N6 1.330(7) .
N5 C42 1.353(9) .
N6 C44 1.335(9) .
C42 C43 1.362(11) .
C42 H42 0.9500 .
C43 C44 1.355(11) .
C43 H43 0.9500 .
C44 H44 0.9500 .
C45 C46 1.517(9) .
C45 C47 1.531(8) .
C45 C48 1.552(8) .
C46 H46A 0.9800 .
C46 H46B 0.9800 .
C46 H46C 0.9800 .
C47 H47A 0.9800 .
C47 H47B 0.9800 .
C47 H47C 0.9800 .
C48 H48A 0.9800 .
C48 H48B 0.9800 .
C48 H48C 0.9800 .
S7 C49 1.798(5) .
C49 C54 1.391(8) .
C49 C50 1.393(7) .
C50 C51 1.392(8) .
C50 H50 0.9500 .
C51 C52 1.379(9) .
C51 C61 1.544(7) .
C52 C53 1.401(7) .
C52 H52 0.9500 .
C53 C54 1.405(7) .
C54 S8 1.776(5) .
S8 C55 1.815(5) .
C55 C56 1.517(8) .
C55 H55A 0.9900 .
C55 H55B 0.9900 .
C56 C57 1.514(8) .
C56 H56A 0.9900 .
C56 H56B 0.9900 .
C57 N7 1.440(7) .
C57 H57A 0.9900 .
C57 H57B 0.9900 .
N7 C60 1.342(7) .
N7 N8 1.354(6) .
N8 C58 1.337(8) .
N8 Ag2 2.312(4) 2_656
C58 C59 1.392(10) .
C58 H58 0.9500 .
C59 C60 1.368(12) .
C59 H59 0.9500 .
C60 H60 0.9500 .
C61 C62A 1.475(13) .
C61 C64 1.476(12) .
C61 C63A 1.502(13) .
C61 C62 1.534(13) .
C61 C63 1.642(13) .
C61 C64A 1.662(13) .
C62 H62A 0.9800 .
C62 H62B 0.9800 .
C62 H62C 0.9800 .
C63 H63A 0.9800 .
C63 H63B 0.9800 .
C63 H63C 0.9800 .
C64 H64A 0.9800 .
C64 H64B 0.9800 .
C64 H64C 0.9800 .
Sb1 F4 1.818(6) .
Sb1 F6 1.852(5) .
Sb1 F3 1.855(6) .
Sb1 F2 1.858(5) .
Sb1 F1 1.866(6) .
Sb1 F5 1.871(6) .
Sb2 F9 1.843(4) .
Sb2 F11 1.848(5) .
Sb2 F12 1.854(5) .
Sb2 F8 1.859(4) .
Sb2 F10 1.862(4) .
Sb2 F7 1.876(4) .
C65 Cl3 1.710(10) .
C65 Cl1 1.745(9) .
C65 Cl2 1.765(11) .
C65 H65 1.0000 .
C66 Cl4 1.601(14) .
C66 Cl6 1.754(15) .
C66 Cl5 1.822(15) .
C66 H66 1.0000 .
C63A H63D 0.9800 .
C63A H63E 0.9800 .
C63A H63F 0.9800 .
C64A H64D 0.9800 .
C64A H64E 0.9800 .
C64A H64F 0.9800 .
C62A H62D 0.9800 .
C62A H62E 0.9800 .
C62A H62F 0.9800 .
C30A H30D 0.9800 .
C30A H30E 0.9800 .
C30A H30F 0.9800 .
C31A H31D 0.9800 .
C31A H31E 0.9800 .
C31A H31F 0.9800 .
C32A H32D 0.9800 .
C32A H32E 0.9800 .
C32A H32F 0.9800 .
